data_2109016
loop_
_publ_author_name
'Langer, Dominik'
'Wicher, Barbara'
'Bendzinska-Berus, Wioletta'
'Bednarczyk-Cwynar, Barbara'
'Tykarska, Ewa'

_publ_section_title
;
 Insights into isostructural and non-isostructural crystals of esters of
 oleanolic acid and its 11-oxo derivatives
;
_journal_issue 4
_journal_name_full 'Acta Crystallographica Section B'
_journal_page_first
;
;
_journal_paper_doi 10.1107/S2052520622005972
_journal_volume 78
_journal_year 2022
_chemical_absolute_configuration syn
_chemical_formula_moiety 'C34 H54 O4'
_chemical_formula_sum 'C34 H54 O4'
_chemical_formula_weight 526.77
_chemical_name_common 'n-butyl ester of 11-keto oleanolic acid'
_space_group_crystal_system orthorhombic
_space_group_IT_number 19
_space_group_name_Hall 'P 2ac 2ab'
_space_group_name_H-M_alt 'P 21 21 21'
_atom_sites_solution_hydrogens geom
_audit_creation_date 2020-03-05
_audit_creation_method
;
Olex2 1.2
(compiled 2018.05.29 svn.r3508 for OlexSys, GUI svn.r5506)
;
_cell_angle_alpha 90
_cell_angle_beta 90
_cell_angle_gamma 90
_cell_formula_units_Z 4
_cell_length_a 12.1308(5)
_cell_length_b 12.7614(3)
_cell_length_c 20.0270(4)
_cell_measurement_reflns_used 12447
_cell_measurement_temperature 130(2)
_cell_measurement_theta_max 76.0370
_cell_measurement_theta_min 4.0640
_cell_volume 3100.30(16)
_computing_cell_refinement 'CrysAlisPro 1.171.39.46 (Rigaku OD, 2018)'
_computing_data_collection 'CrysAlisPro 1.171.39.46 (Rigaku OD, 2018)'
_computing_data_reduction 'CrysAlisPro 1.171.39.46 (Rigaku OD, 2018)'
_computing_molecular_graphics 'Olex2 (Dolomanov et al., 2009)'
_computing_publication_material 'Olex2 (Dolomanov et al., 2009)'
_computing_structure_refinement 'ShelXL (Sheldrick, 2015)'
_computing_structure_solution 'SIR2004 (Burla et al., 2005)'
_diffrn_ambient_temperature 130.15
_diffrn_detector_area_resol_mean 10.3991
_diffrn_measured_fraction_theta_full 0.999
_diffrn_measured_fraction_theta_max 0.999
_diffrn_measurement_device_type 'SuperNova, Dual, Cu at zero, Atlas'
_diffrn_measurement_method '\w scans'
_diffrn_radiation_type CuK\a
_diffrn_radiation_wavelength 1.54178
_diffrn_reflns_av_R_equivalents 0.0340
_diffrn_reflns_av_unetI/netI 0.0202
_diffrn_reflns_Laue_measured_fraction_full 0.999
_diffrn_reflns_Laue_measured_fraction_max 0.999
_diffrn_reflns_limit_h_max 13
_diffrn_reflns_limit_h_min -14
_diffrn_reflns_limit_k_max 15
_diffrn_reflns_limit_k_min -15
_diffrn_reflns_limit_l_max 23
_diffrn_reflns_limit_l_min -23
_diffrn_reflns_number 28954
_diffrn_reflns_point_group_measured_fraction_full 0.999
_diffrn_reflns_point_group_measured_fraction_max 0.999
_diffrn_reflns_theta_full 66.594
_diffrn_reflns_theta_max 66.594
_diffrn_reflns_theta_min 5.030
_exptl_absorpt_coefficient_mu 0.556
_exptl_absorpt_correction_T_max 1.00000
_exptl_absorpt_correction_T_min 0.72612
_exptl_absorpt_correction_type multi-scan
_exptl_absorpt_process_details
;
CrysAlisPro 1.171.39.46 (Rigaku Oxford Diffraction, 2018)
Empirical absorption correction using spherical harmonics,
 implemented in SCALE3 ABSPACK scaling algorithm.
;
_exptl_crystal_colour colourless
_exptl_crystal_colour_primary colourless
_exptl_crystal_density_diffrn 1.129
_exptl_crystal_description block
_exptl_crystal_F_000 1160
_exptl_crystal_size_max 0.4
_exptl_crystal_size_mid 0.1
_exptl_crystal_size_min 0.1
_refine_diff_density_max 0.455
_refine_diff_density_min -0.313
_refine_diff_density_rms 0.068
_refine_ls_abs_structure_details
;
 Flack x determined using 2122 quotients [(I+)-(I-)]/[(I+)+(I-)]
 (Parsons, Flack and Wagner, Acta Cryst. B69 (2013) 249-259).
;
_refine_ls_abs_structure_Flack 0.04(7)
_refine_ls_extinction_method none
_refine_ls_goodness_of_fit_ref 1.115
_refine_ls_hydrogen_treatment constr
_refine_ls_matrix_type full
_refine_ls_number_parameters 351
_refine_ls_number_reflns 5477
_refine_ls_number_restraints 0
_refine_ls_restrained_S_all 1.115
_refine_ls_R_factor_all 0.0779
_refine_ls_R_factor_gt 0.0750
_refine_ls_shift/su_max 0.000
_refine_ls_shift/su_mean 0.000
_refine_ls_structure_factor_coef Fsqd
_refine_ls_weighting_details 'w=1/[\s^2^(Fo^2^)+(0.1092P)^2^+3.1817P] where P=(Fo^2^+2Fc^2^)/3'
_refine_ls_weighting_scheme calc
_refine_ls_wR_factor_gt 0.2132
_refine_ls_wR_factor_ref 0.2160
_reflns_Friedel_coverage 0.775
_reflns_Friedel_fraction_full 1.000
_reflns_Friedel_fraction_max 1.000
_reflns_number_gt 5156
_reflns_number_total 5477
_reflns_threshold_expression 'I > 2\s(I)'
_cod_data_source_file rm5063sup1.cif
_cod_data_source_block 5aa_11-oxo-n-butyl-OA-a
_cod_database_code 2109016
_publcif_datablock.id {da789370-d8da-448f-b89b-94f87cee23eb}

_shelx_shelxl_version_number 2018/3
_shelx_space_group_comment
;
The symmetry employed for this shelxl refinement is uniquely defined
by the following loop, which should always be used as a source of
symmetry information in preference to the above space-group names.
They are only intended as comments.
;
_shelx_estimated_absorpt_t_max 0.947
_shelx_estimated_absorpt_t_min 0.808
_olex2_refinement_description
;
1. Fixed Uiso
 At 1.2 times of:
  All C(H) groups, All C(H,H) groups
 At 1.5 times of:
  All C(H,H,H) groups, All O(H) groups
2.a Ternary CH refined with riding coordinates:
 C3(H3A), C5(H5), C9(H9), C18(H18)
2.b Secondary CH2 refined with riding coordinates:
 C1(H1A,H1B), C2(H2A,H2B), C6(H6A,H6B), C7(H7A,H7B), C15(H15A,H15B), C16(H16A,
 H16B), C19(H19A,H19B), C21(H21A,H21B), C22(H22A,H22B), C31(H31A,H31B),
 C32(H32A,H32B), C33(H33A,H33B)
2.c Me refined with riding coordinates:
 C34(H34A,H34B,H34C)
2.d Aromatic/amide H refined with riding coordinates:
 C12(H12)
2.e Idealised Me refined as rotating group:
 C23(H23A,H23B,H23C), C24(H24A,H24B,H24C), C25(H25A,H25B,H25C), C26(H26A,H26B,
 H26C), C27(H27A,H27B,H27C), C29(H29A,H29B,H29C), C30(H30A,H30B,H30C)
2.f Idealised tetrahedral OH refined as rotating group:
 O3(H3)
;
_olex2_submission_special_instructions 'No special instructions were received'

loop_
_space_group_symop_operation_xyz
'x, y, z'
'-x+1/2, -y, z+1/2'
'-x, y+1/2, -z+1/2'
'x+1/2, -y+1/2, -z'

loop_
_atom_site_label
_atom_site_type_symbol
_atom_site_fract_x
_atom_site_fract_y
_atom_site_fract_z
_atom_site_U_iso_or_equiv
_atom_site_adp_type
_atom_site_occupancy
_atom_site_site_symmetry_order
_atom_site_calc_flag
_atom_site_refinement_flags_posn
_atom_site_refinement_flags_adp
_atom_site_refinement_flags_occupancy
_atom_site_disorder_assembly
_atom_site_disorder_group
O11 O 0.4897(3) 0.2355(3) 0.65300(16) 0.0400(9) Uani 1 1 d . . . . .
O3 O 0.6831(4) -0.1260(3) 0.86247(18) 0.0442(9) Uani 1 1 d . . . . .
H3 H 0.626098 -0.163320 0.861784 0.066 Uiso 1 1 calc GR . . . .
C1 C 0.5802(5) 0.0570(4) 0.7270(2) 0.0364(11) Uani 1 1 d . . . . .
H1A H 0.506851 0.089471 0.720434 0.044 Uiso 1 1 calc R . . . .
H1B H 0.595888 0.012720 0.687489 0.044 Uiso 1 1 calc R . . . .
C2 C 0.5772(5) -0.0123(4) 0.7895(2) 0.0400(12) Uani 1 1 d . . . . .
H2A H 0.555144 0.030860 0.828358 0.048 Uiso 1 1 calc R . . . .
H2B H 0.520794 -0.067604 0.783462 0.048 Uiso 1 1 calc R . . . .
C3 C 0.6869(5) -0.0630(4) 0.8038(2) 0.0361(11) Uani 1 1 d . . . . .
H3A H 0.705212 -0.109828 0.765363 0.043 Uiso 1 1 calc R . . . .
C4 C 0.7808(4) 0.0158(4) 0.8115(2) 0.0355(11) Uani 1 1 d . . . . .
C5 C 0.7789(4) 0.0902(3) 0.7494(2) 0.0316(11) Uani 1 1 d . . . . .
H5 H 0.794594 0.043376 0.710528 0.038 Uiso 1 1 calc R . . . .
C6 C 0.8731(5) 0.1688(4) 0.7496(2) 0.0367(11) Uani 1 1 d . . . . .
H6A H 0.941845 0.133740 0.764092 0.044 Uiso 1 1 calc R . . . .
H6B H 0.856743 0.225859 0.781571 0.044 Uiso 1 1 calc R . . . .
C7 C 0.8891(4) 0.2150(4) 0.6795(2) 0.0356(11) Uani 1 1 d . . . . .
H7A H 0.949349 0.267268 0.681028 0.043 Uiso 1 1 calc R . . . .
H7B H 0.912235 0.158226 0.648778 0.043 Uiso 1 1 calc R . . . .
C8 C 0.7855(4) 0.2674(3) 0.6513(2) 0.0320(10) Uani 1 1 d . . . . .
C9 C 0.6836(4) 0.1954(3) 0.6609(2) 0.0309(10) Uani 1 1 d . . . . .
H9 H 0.696928 0.134952 0.630172 0.037 Uiso 1 1 calc R . . . .
C10 C 0.6681(4) 0.1441(3) 0.7317(2) 0.0313(11) Uani 1 1 d . . . . .
C11 C 0.5822(4) 0.2503(3) 0.6321(2) 0.0313(10) Uani 1 1 d . . . . .
C12 C 0.6002(4) 0.3232(4) 0.5758(2) 0.0325(10) Uani 1 1 d . . . . .
H12 H 0.537313 0.356957 0.557501 0.039 Uiso 1 1 calc R . . . .
C13 C 0.6975(5) 0.3451(3) 0.5490(2) 0.0331(11) Uani 1 1 d . . . . .
C14 C 0.8009(5) 0.2883(3) 0.5735(2) 0.0320(10) Uani 1 1 d . . . . .
C15 C 0.9077(5) 0.3504(4) 0.5619(3) 0.0390(12) Uani 1 1 d . . . . .
H15A H 0.918654 0.398786 0.599953 0.047 Uiso 1 1 calc R . . . .
H15B H 0.970360 0.300678 0.561630 0.047 Uiso 1 1 calc R . . . .
C16 C 0.9109(5) 0.4141(4) 0.4972(3) 0.0419(12) Uani 1 1 d . . . . .
H16A H 0.910110 0.366001 0.458456 0.050 Uiso 1 1 calc R . . . .
H16B H 0.980002 0.455344 0.495470 0.050 Uiso 1 1 calc R . . . .
C17 C 0.8110(5) 0.4890(4) 0.4931(2) 0.0387(11) Uani 1 1 d . . . . .
C18 C 0.7039(5) 0.4238(4) 0.4919(2) 0.0335(11) Uani 1 1 d . . . . .
H18 H 0.640846 0.473548 0.497167 0.040 Uiso 1 1 calc R . . . .
C19 C 0.6887(5) 0.3666(4) 0.4238(2) 0.0355(11) Uani 1 1 d . . . . .
H19A H 0.747025 0.312904 0.419090 0.043 Uiso 1 1 calc R . . . .
H19B H 0.616709 0.330019 0.423969 0.043 Uiso 1 1 calc R . . . .
C20 C 0.6932(5) 0.4407(4) 0.3630(2) 0.0387(11) Uani 1 1 d . . . . .
C21 C 0.8032(5) 0.4995(4) 0.3657(3) 0.0430(12) Uani 1 1 d . . . . .
H21A H 0.864306 0.448618 0.360830 0.052 Uiso 1 1 calc R . . . .
H21B H 0.807160 0.548851 0.327572 0.052 Uiso 1 1 calc R . . . .
C22 C 0.8184(5) 0.5604(4) 0.4306(3) 0.0429(12) Uani 1 1 d . . . . .
H22A H 0.761148 0.615453 0.433529 0.051 Uiso 1 1 calc R . . . .
H22B H 0.891248 0.595452 0.429964 0.051 Uiso 1 1 calc R . . . .
C23 C 0.8889(5) -0.0480(4) 0.8105(3) 0.0475(14) Uani 1 1 d . . . . .
H23A H 0.884503 -0.104387 0.843598 0.071 Uiso 1 1 calc GR . . . .
H23B H 0.950926 -0.001838 0.821312 0.071 Uiso 1 1 calc GR . . . .
H23C H 0.899756 -0.078170 0.766004 0.071 Uiso 1 1 calc GR . . . .
C24 C 0.7737(6) 0.0726(4) 0.8789(2) 0.0484(15) Uani 1 1 d . . . . .
H24A H 0.700554 0.104263 0.883789 0.073 Uiso 1 1 calc GR . . . .
H24B H 0.830111 0.127455 0.880849 0.073 Uiso 1 1 calc GR . . . .
H24C H 0.785907 0.022243 0.915110 0.073 Uiso 1 1 calc GR . . . .
C25 C 0.6280(5) 0.2251(4) 0.7846(2) 0.0392(12) Uani 1 1 d . . . . .
H25A H 0.581064 0.277513 0.762891 0.059 Uiso 1 1 calc GR . . . .
H25B H 0.691908 0.259863 0.804736 0.059 Uiso 1 1 calc GR . . . .
H25C H 0.585838 0.188927 0.819377 0.059 Uiso 1 1 calc GR . . . .
C26 C 0.7681(5) 0.3731(4) 0.6882(2) 0.0376(12) Uani 1 1 d . . . . .
H26A H 0.776306 0.362390 0.736429 0.056 Uiso 1 1 calc GR . . . .
H26B H 0.693902 0.399738 0.678743 0.056 Uiso 1 1 calc GR . . . .
H26C H 0.822959 0.424025 0.672834 0.056 Uiso 1 1 calc GR . . . .
C27 C 0.8092(5) 0.1855(4) 0.5318(2) 0.0362(11) Uani 1 1 d . . . . .
H27A H 0.737013 0.151135 0.530480 0.054 Uiso 1 1 calc GR . . . .
H27B H 0.863172 0.138438 0.552397 0.054 Uiso 1 1 calc GR . . . .
H27C H 0.832665 0.202442 0.486211 0.054 Uiso 1 1 calc GR . . . .
C29 C 0.6909(6) 0.3741(4) 0.2993(2) 0.0452(13) Uani 1 1 d . . . . .
H29A H 0.691330 0.420166 0.260161 0.068 Uiso 1 1 calc GR . . . .
H29B H 0.624053 0.331035 0.298878 0.068 Uiso 1 1 calc GR . . . .
H29C H 0.755945 0.328558 0.298189 0.068 Uiso 1 1 calc GR . . . .
C30 C 0.5962(5) 0.5173(4) 0.3615(3) 0.0446(13) Uani 1 1 d . . . . .
H30A H 0.595006 0.558029 0.402923 0.067 Uiso 1 1 calc GR . . . .
H30B H 0.527116 0.478023 0.357148 0.067 Uiso 1 1 calc GR . . . .
H30C H 0.604330 0.564753 0.323329 0.067 Uiso 1 1 calc GR . . . .
C28 C 0.8109(6) 0.5652(4) 0.5542(3) 0.0467(14) Uani 1 1 d . . . A 1
O29 O 0.7128(4) 0.5920(3) 0.57440(19) 0.0525(11) Uani 1 1 d . . . A 1
O28 O 0.8975(5) 0.5994(4) 0.5758(3) 0.0801(17) Uani 1 1 d . . . A 1
C31 C 0.6999(8) 0.6702(5) 0.6283(3) 0.0689(19) Uani 1 1 d . . . A 1
H31A H 0.773361 0.692790 0.644267 0.083 Uiso 1 1 calc R . . A 1
H31B H 0.659817 0.638456 0.666309 0.083 Uiso 1 1 calc R . . A 1
C32 C 0.6359(8) 0.7649(6) 0.6021(4) 0.077(2) Uani 1 1 d . . . A 1
H32A H 0.565828 0.740023 0.582258 0.092 Uiso 1 1 calc R . . A 1
H32B H 0.617169 0.810893 0.640220 0.092 Uiso 1 1 calc R . . A 1
C33 C 0.6960(9) 0.8276(6) 0.5514(4) 0.087(3) Uani 1 1 d . . . A 1
H33A H 0.647165 0.885043 0.536297 0.104 Uiso 1 1 calc R . . A 1
H33B H 0.710690 0.782229 0.512287 0.104 Uiso 1 1 calc R . . A 1
C34 C 0.8045(11) 0.8751(7) 0.5740(6) 0.106(3) Uani 1 1 d . . . A 1
H34A H 0.837372 0.914712 0.537130 0.160 Uiso 1 1 calc R . . A 1
H34B H 0.791222 0.922242 0.611835 0.160 Uiso 1 1 calc R . . A 1
H34C H 0.854927 0.819134 0.587757 0.160 Uiso 1 1 calc R . . A 1

loop_
_atom_site_aniso_label
_atom_site_aniso_U_11
_atom_site_aniso_U_22
_atom_site_aniso_U_33
_atom_site_aniso_U_23
_atom_site_aniso_U_13
_atom_site_aniso_U_12
O11 0.055(2) 0.0379(19) 0.0273(17) 0.0075(15) 0.0041(15) 0.0071(17)
O3 0.067(2) 0.0332(18) 0.0321(18) 0.0148(15) -0.0068(17) -0.0100(18)
C1 0.054(3) 0.030(2) 0.025(2) 0.009(2) -0.002(2) 0.000(2)
C2 0.060(3) 0.033(3) 0.026(2) 0.010(2) 0.003(2) -0.006(2)
C3 0.061(3) 0.023(2) 0.023(2) 0.0064(18) -0.004(2) -0.006(2)
C4 0.057(3) 0.026(2) 0.024(2) 0.0059(18) -0.004(2) -0.005(2)
C5 0.059(3) 0.018(2) 0.0180(19) 0.0009(16) -0.0001(19) -0.001(2)
C6 0.056(3) 0.026(2) 0.028(2) 0.0064(19) -0.007(2) -0.004(2)
C7 0.054(3) 0.024(2) 0.028(2) 0.0076(19) -0.004(2) -0.007(2)
C8 0.059(3) 0.019(2) 0.019(2) -0.0017(16) -0.0021(19) 0.001(2)
C9 0.053(3) 0.021(2) 0.0190(19) -0.0030(16) -0.0025(19) 0.003(2)
C10 0.059(3) 0.020(2) 0.0143(19) -0.0012(16) 0.0009(18) 0.0005(19)
C11 0.056(3) 0.020(2) 0.019(2) -0.0022(17) -0.005(2) 0.0020(19)
C12 0.056(3) 0.021(2) 0.021(2) 0.0022(17) -0.003(2) 0.004(2)
C13 0.059(3) 0.020(2) 0.020(2) -0.0023(17) -0.006(2) 0.001(2)
C14 0.053(3) 0.019(2) 0.024(2) 0.0040(17) -0.001(2) 0.001(2)
C15 0.055(3) 0.030(3) 0.033(3) 0.010(2) -0.004(2) -0.001(2)
C16 0.055(3) 0.034(3) 0.037(3) 0.015(2) -0.001(2) -0.004(2)
C17 0.061(3) 0.027(2) 0.028(2) 0.008(2) -0.005(2) -0.004(2)
C18 0.058(3) 0.024(2) 0.019(2) 0.0074(18) -0.003(2) 0.001(2)
C19 0.060(3) 0.024(2) 0.023(2) 0.0075(18) -0.002(2) -0.004(2)
C20 0.063(3) 0.030(2) 0.023(2) 0.012(2) -0.002(2) -0.003(2)
C21 0.064(3) 0.034(3) 0.031(2) 0.017(2) 0.003(2) -0.004(2)
C22 0.061(3) 0.030(2) 0.038(3) 0.013(2) -0.005(2) -0.008(2)
C23 0.064(4) 0.035(3) 0.044(3) 0.017(2) -0.005(3) -0.002(3)
C24 0.087(4) 0.036(3) 0.022(2) 0.005(2) -0.011(2) -0.010(3)
C25 0.073(4) 0.023(2) 0.022(2) -0.0021(18) 0.003(2) 0.007(2)
C26 0.070(4) 0.020(2) 0.023(2) -0.0033(18) -0.004(2) -0.002(2)
C27 0.061(3) 0.025(2) 0.023(2) -0.0002(18) 0.002(2) 0.005(2)
C29 0.074(4) 0.038(3) 0.024(2) 0.011(2) -0.001(2) -0.004(3)
C30 0.069(4) 0.032(3) 0.032(3) 0.016(2) -0.004(2) -0.002(2)
C28 0.075(4) 0.023(2) 0.041(3) 0.014(2) -0.026(3) -0.013(3)
O29 0.083(3) 0.036(2) 0.039(2) -0.0094(16) -0.003(2) -0.003(2)
O28 0.090(4) 0.045(3) 0.105(4) -0.013(3) -0.038(3) -0.008(3)
C31 0.112(6) 0.052(4) 0.042(3) -0.003(3) -0.001(4) -0.008(4)
C32 0.101(6) 0.053(4) 0.075(5) -0.021(4) 0.025(4) 0.001(4)
C33 0.153(8) 0.053(4) 0.055(4) 0.007(3) 0.002(5) 0.008(5)
C34 0.160(10) 0.057(5) 0.102(7) -0.009(5) 0.014(7) -0.026(6)

loop_
_atom_type_symbol
_atom_type_description
_atom_type_scat_dispersion_real
_atom_type_scat_dispersion_imag
_atom_type_scat_source
C C 0.0181 0.0091 'International Tables Vol C Tables 4.2.6.8 and 6.1.1.4'
H H 0.0000 0.0000 'International Tables Vol C Tables 4.2.6.8 and 6.1.1.4'
O O 0.0492 0.0322 'International Tables Vol C Tables 4.2.6.8 and 6.1.1.4'

loop_
_geom_angle_atom_site_label_1
_geom_angle_atom_site_label_2
_geom_angle_atom_site_label_3
_geom_angle
_geom_angle_site_symmetry_1
_geom_angle_site_symmetry_3
_geom_angle_publ_flag
C3 O3 H3 109.5 . . ?
H1A C1 H1B 107.9 . . ?
C2 C1 H1A 109.1 . . ?
C2 C1 H1B 109.1 . . ?
C2 C1 C10 112.4(4) . . ?
C10 C1 H1A 109.1 . . ?
C10 C1 H1B 109.1 . . ?
C1 C2 H2A 109.1 . . ?
C1 C2 H2B 109.1 . . ?
H2A C2 H2B 107.8 . . ?
C3 C2 C1 112.4(4) . . ?
C3 C2 H2A 109.1 . . ?
C3 C2 H2B 109.1 . . ?
O3 C3 C2 111.8(4) . . ?
O3 C3 H3A 107.8 . . ?
O3 C3 C4 108.3(4) . . ?
C2 C3 H3A 107.8 . . ?
C2 C3 C4 113.2(4) . . ?
C4 C3 H3A 107.8 . . ?
C3 C4 C5 108.0(4) . . ?
C3 C4 C23 106.5(4) . . ?
C3 C4 C24 110.9(4) . . ?
C23 C4 C5 108.8(4) . . ?
C24 C4 C5 114.3(4) . . ?
C24 C4 C23 107.9(4) . . ?
C4 C5 H5 104.6 . . ?
C6 C5 C4 112.8(4) . . ?
C6 C5 H5 104.6 . . ?
C6 C5 C10 111.1(4) . . ?
C10 C5 C4 117.6(4) . . ?
C10 C5 H5 104.6 . . ?
C5 C6 H6A 109.6 . . ?
C5 C6 H6B 109.6 . . ?
C5 C6 C7 110.3(4) . . ?
H6A C6 H6B 108.1 . . ?
C7 C6 H6A 109.6 . . ?
C7 C6 H6B 109.6 . . ?
C6 C7 H7A 108.8 . . ?
C6 C7 H7B 108.8 . . ?
H7A C7 H7B 107.7 . . ?
C8 C7 C6 113.6(4) . . ?
C8 C7 H7A 108.8 . . ?
C8 C7 H7B 108.8 . . ?
C7 C8 C9 110.5(4) . . ?
C7 C8 C14 109.7(4) . . ?
C7 C8 C26 108.4(4) . . ?
C9 C8 C14 108.3(4) . . ?
C9 C8 C26 110.3(4) . . ?
C26 C8 C14 109.6(3) . . ?
C8 C9 H9 104.6 . . ?
C8 C9 C10 116.9(4) . . ?
C10 C9 H9 104.6 . . ?
C11 C9 C8 108.9(4) . . ?
C11 C9 H9 104.6 . . ?
C11 C9 C10 115.7(4) . . ?
C1 C10 C5 107.1(4) . . ?
C1 C10 C9 109.0(4) . . ?
C1 C10 C25 107.7(4) . . ?
C5 C10 C9 106.6(4) . . ?
C5 C10 C25 114.2(4) . . ?
C25 C10 C9 111.9(4) . . ?
O11 C11 C9 122.9(4) . . ?
O11 C11 C12 119.9(4) . . ?
C12 C11 C9 117.2(4) . . ?
C11 C12 H12 117.5 . . ?
C13 C12 C11 125.0(4) . . ?
C13 C12 H12 117.5 . . ?
C12 C13 C14 119.9(4) . . ?
C12 C13 C18 119.2(5) . . ?
C18 C13 C14 120.8(4) . . ?
C13 C14 C8 107.3(4) . . ?
C13 C14 C15 113.5(4) . . ?
C13 C14 C27 106.2(4) . . ?
C15 C14 C8 109.5(4) . . ?
C15 C14 C27 107.3(4) . . ?
C27 C14 C8 113.0(3) . . ?
C14 C15 H15A 108.5 . . ?
C14 C15 H15B 108.5 . . ?
H15A C15 H15B 107.5 . . ?
C16 C15 C14 115.1(4) . . ?
C16 C15 H15A 108.5 . . ?
C16 C15 H15B 108.5 . . ?
C15 C16 H16A 109.5 . . ?
C15 C16 H16B 109.5 . . ?
C15 C16 C17 110.7(4) . . ?
H16A C16 H16B 108.1 . . ?
C17 C16 H16A 109.5 . . ?
C17 C16 H16B 109.5 . . ?
C16 C17 C22 111.1(4) . . ?
C16 C17 C28 110.1(4) . . ?
C18 C17 C16 109.1(4) . . ?
C18 C17 C22 110.7(4) . . ?
C18 C17 C28 110.4(4) . . ?
C22 C17 C28 105.4(4) . . ?
C13 C18 C17 112.7(4) . . ?
C13 C18 H18 107.4 . . ?
C13 C18 C19 110.0(4) . . ?
C17 C18 H18 107.4 . . ?
C17 C18 C19 111.5(4) . . ?
C19 C18 H18 107.4 . . ?
C18 C19 H19A 108.9 . . ?
C18 C19 H19B 108.9 . . ?
H19A C19 H19B 107.7 . . ?
C20 C19 C18 113.6(4) . . ?
C20 C19 H19A 108.9 . . ?
C20 C19 H19B 108.9 . . ?
C21 C20 C19 107.7(4) . . ?
C21 C20 C29 108.4(5) . . ?
C29 C20 C19 108.5(4) . . ?
C30 C20 C19 112.3(4) . . ?
C30 C20 C21 111.0(4) . . ?
C30 C20 C29 108.9(4) . . ?
C20 C21 H21A 109.1 . . ?
C20 C21 H21B 109.1 . . ?
H21A C21 H21B 107.8 . . ?
C22 C21 C20 112.6(5) . . ?
C22 C21 H21A 109.1 . . ?
C22 C21 H21B 109.1 . . ?
C17 C22 H22A 109.1 . . ?
C17 C22 H22B 109.1 . . ?
C21 C22 C17 112.4(4) . . ?
C21 C22 H22A 109.1 . . ?
C21 C22 H22B 109.1 . . ?
H22A C22 H22B 107.8 . . ?
C4 C23 H23A 109.5 . . ?
C4 C23 H23B 109.5 . . ?
C4 C23 H23C 109.5 . . ?
H23A C23 H23B 109.5 . . ?
H23A C23 H23C 109.5 . . ?
H23B C23 H23C 109.5 . . ?
C4 C24 H24A 109.5 . . ?
C4 C24 H24B 109.5 . . ?
C4 C24 H24C 109.5 . . ?
H24A C24 H24B 109.5 . . ?
H24A C24 H24C 109.5 . . ?
H24B C24 H24C 109.5 . . ?
C10 C25 H25A 109.5 . . ?
C10 C25 H25B 109.5 . . ?
C10 C25 H25C 109.5 . . ?
H25A C25 H25B 109.5 . . ?
H25A C25 H25C 109.5 . . ?
H25B C25 H25C 109.5 . . ?
C8 C26 H26A 109.5 . . ?
C8 C26 H26B 109.5 . . ?
C8 C26 H26C 109.5 . . ?
H26A C26 H26B 109.5 . . ?
H26A C26 H26C 109.5 . . ?
H26B C26 H26C 109.5 . . ?
C14 C27 H27A 109.5 . . ?
C14 C27 H27B 109.5 . . ?
C14 C27 H27C 109.5 . . ?
H27A C27 H27B 109.5 . . ?
H27A C27 H27C 109.5 . . ?
H27B C27 H27C 109.5 . . ?
C20 C29 H29A 109.5 . . ?
C20 C29 H29B 109.5 . . ?
C20 C29 H29C 109.5 . . ?
H29A C29 H29B 109.5 . . ?
H29A C29 H29C 109.5 . . ?
H29B C29 H29C 109.5 . . ?
C20 C30 H30A 109.5 . . ?
C20 C30 H30B 109.5 . . ?
C20 C30 H30C 109.5 . . ?
H30A C30 H30B 109.5 . . ?
H30A C30 H30C 109.5 . . ?
H30B C30 H30C 109.5 . . ?
O29 C28 C17 114.0(5) . . ?
O28 C28 C17 120.1(6) . . ?
O28 C28 O29 125.7(6) . . ?
C28 O29 C31 120.1(5) . . ?
O29 C31 H31A 109.7 . . ?
O29 C31 H31B 109.7 . . ?
O29 C31 C32 109.7(6) . . ?
H31A C31 H31B 108.2 . . ?
C32 C31 H31A 109.7 . . ?
C32 C31 H31B 109.7 . . ?
C31 C32 H32A 108.7 . . ?
C31 C32 H32B 108.7 . . ?
H32A C32 H32B 107.6 . . ?
C33 C32 C31 114.3(7) . . ?
C33 C32 H32A 108.7 . . ?
C33 C32 H32B 108.7 . . ?
C32 C33 H33A 108.3 . . ?
C32 C33 H33B 108.3 . . ?
C32 C33 C34 115.9(8) . . ?
H33A C33 H33B 107.4 . . ?
C34 C33 H33A 108.3 . . ?
C34 C33 H33B 108.3 . . ?
C33 C34 H34A 109.5 . . ?
C33 C34 H34B 109.5 . . ?
C33 C34 H34C 109.5 . . ?
H34A C34 H34B 109.5 . . ?
H34A C34 H34C 109.5 . . ?
H34B C34 H34C 109.5 . . ?

loop_
_geom_bond_atom_site_label_1
_geom_bond_atom_site_label_2
_geom_bond_distance
_geom_bond_site_symmetry_2
_geom_bond_publ_flag
O11 C11 1.212(6) . ?
O3 H3 0.8400 . ?
O3 C3 1.424(5) . ?
C1 H1A 0.9900 . ?
C1 H1B 0.9900 . ?
C1 C2 1.534(6) . ?
C1 C10 1.543(7) . ?
C2 H2A 0.9900 . ?
C2 H2B 0.9900 . ?
C2 C3 1.508(8) . ?
C3 H3A 1.0000 . ?
C3 C4 1.527(7) . ?
C4 C5 1.564(6) . ?
C4 C23 1.543(8) . ?
C4 C24 1.535(7) . ?
C5 H5 1.0000 . ?
C5 C6 1.521(7) . ?
C5 C10 1.550(7) . ?
C6 H6A 0.9900 . ?
C6 H6B 0.9900 . ?
C6 C7 1.535(6) . ?
C7 H7A 0.9900 . ?
C7 H7B 0.9900 . ?
C7 C8 1.532(7) . ?
C8 C9 1.551(7) . ?
C8 C14 1.591(6) . ?
C8 C26 1.554(6) . ?
C9 H9 1.0000 . ?
C9 C10 1.575(6) . ?
C9 C11 1.528(7) . ?
C10 C25 1.557(6) . ?
C11 C12 1.478(6) . ?
C12 H12 0.9500 . ?
C12 C13 1.327(7) . ?
C13 C14 1.529(7) . ?
C13 C18 1.524(6) . ?
C14 C15 1.537(7) . ?
C14 C27 1.559(6) . ?
C15 H15A 0.9900 . ?
C15 H15B 0.9900 . ?
C15 C16 1.529(6) . ?
C16 H16A 0.9900 . ?
C16 H16B 0.9900 . ?
C16 C17 1.546(8) . ?
C17 C18 1.543(8) . ?
C17 C22 1.551(6) . ?
C17 C28 1.563(7) . ?
C18 H18 1.0000 . ?
C18 C19 1.557(6) . ?
C19 H19A 0.9900 . ?
C19 H19B 0.9900 . ?
C19 C20 1.543(6) . ?
C20 C21 1.532(8) . ?
C20 C29 1.533(7) . ?
C20 C30 1.530(8) . ?
C21 H21A 0.9900 . ?
C21 H21B 0.9900 . ?
C21 C22 1.526(8) . ?
C22 H22A 0.9900 . ?
C22 H22B 0.9900 . ?
C23 H23A 0.9800 . ?
C23 H23B 0.9800 . ?
C23 H23C 0.9800 . ?
C24 H24A 0.9800 . ?
C24 H24B 0.9800 . ?
C24 H24C 0.9800 . ?
C25 H25A 0.9800 . ?
C25 H25B 0.9800 . ?
C25 H25C 0.9800 . ?
C26 H26A 0.9800 . ?
C26 H26B 0.9800 . ?
C26 H26C 0.9800 . ?
C27 H27A 0.9800 . ?
C27 H27B 0.9800 . ?
C27 H27C 0.9800 . ?
C29 H29A 0.9800 . ?
C29 H29B 0.9800 . ?
C29 H29C 0.9800 . ?
C30 H30A 0.9800 . ?
C30 H30B 0.9800 . ?
C30 H30C 0.9800 . ?
C28 O29 1.303(8) . ?
C28 O28 1.218(7) . ?
O29 C31 1.478(7) . ?
C31 H31A 0.9900 . ?
C31 H31B 0.9900 . ?
C31 C32 1.529(11) . ?
C32 H32A 0.9900 . ?
C32 H32B 0.9900 . ?
C32 C33 1.484(12) . ?
C33 H33A 0.9900 . ?
C33 H33B 0.9900 . ?
C33 C34 1.518(15) . ?
C34 H34A 0.9800 . ?
C34 H34B 0.9800 . ?
C34 H34C 0.9800 . ?

loop_
_geom_torsion_atom_site_label_1
_geom_torsion_atom_site_label_2
_geom_torsion_atom_site_label_3
_geom_torsion_atom_site_label_4
_geom_torsion
_geom_torsion_site_symmetry_1
_geom_torsion_site_symmetry_2
_geom_torsion_site_symmetry_3
_geom_torsion_site_symmetry_4
_geom_torsion_publ_flag
O11 C11 C12 C13 -179.9(5) . . . . ?
O3 C3 C4 C5 -175.8(4) . . . . ?
O3 C3 C4 C23 67.4(5) . . . . ?
O3 C3 C4 C24 -49.8(6) . . . . ?
C1 C2 C3 O3 179.3(4) . . . . ?
C1 C2 C3 C4 56.7(6) . . . . ?
C2 C1 C10 C5 52.9(5) . . . . ?
C2 C1 C10 C9 167.9(4) . . . . ?
C2 C1 C10 C25 -70.4(5) . . . . ?
C2 C3 C4 C5 -51.2(5) . . . . ?
C2 C3 C4 C23 -168.0(4) . . . . ?
C2 C3 C4 C24 74.8(5) . . . . ?
C3 C4 C5 C6 -176.8(4) . . . . ?
C3 C4 C5 C10 51.9(5) . . . . ?
C4 C5 C6 C7 162.2(4) . . . . ?
C4 C5 C10 C1 -52.7(5) . . . . ?
C4 C5 C10 C9 -169.3(4) . . . . ?
C4 C5 C10 C25 66.5(5) . . . . ?
C5 C6 C7 C8 57.0(5) . . . . ?
C6 C5 C10 C1 175.3(4) . . . . ?
C6 C5 C10 C9 58.6(4) . . . . ?
C6 C5 C10 C25 -65.6(5) . . . . ?
C6 C7 C8 C9 -47.4(5) . . . . ?
C6 C7 C8 C14 -166.7(4) . . . . ?
C6 C7 C8 C26 73.6(5) . . . . ?
C7 C8 C9 C10 46.6(5) . . . . ?
C7 C8 C9 C11 -179.9(4) . . . . ?
C7 C8 C14 C13 -177.4(4) . . . . ?
C7 C8 C14 C15 -53.8(5) . . . . ?
C7 C8 C14 C27 65.8(5) . . . . ?
C8 C9 C10 C1 -167.0(4) . . . . ?
C8 C9 C10 C5 -51.7(5) . . . . ?
C8 C9 C10 C25 73.9(5) . . . . ?
C8 C9 C11 O11 -151.3(4) . . . . ?
C8 C9 C11 C12 29.5(5) . . . . ?
C8 C14 C15 C16 -155.9(4) . . . . ?
C9 C8 C14 C13 61.9(4) . . . . ?
C9 C8 C14 C15 -174.5(4) . . . . ?
C9 C8 C14 C27 -54.9(5) . . . . ?
C9 C11 C12 C13 -0.6(7) . . . . ?
C10 C1 C2 C3 -57.6(6) . . . . ?
C10 C5 C6 C7 -63.3(5) . . . . ?
C10 C9 C11 O11 -17.1(6) . . . . ?
C10 C9 C11 C12 163.6(4) . . . . ?
C11 C9 C10 C1 62.6(5) . . . . ?
C11 C9 C10 C5 178.0(4) . . . . ?
C11 C9 C10 C25 -56.5(5) . . . . ?
C11 C12 C13 C14 3.7(7) . . . . ?
C11 C12 C13 C18 -178.8(4) . . . . ?
C12 C13 C14 C8 -34.0(5) . . . . ?
C12 C13 C14 C15 -155.2(4) . . . . ?
C12 C13 C14 C27 87.2(5) . . . . ?
C12 C13 C18 C17 146.0(5) . . . . ?
C12 C13 C18 C19 -88.8(5) . . . . ?
C13 C14 C15 C16 -36.0(6) . . . . ?
C13 C18 C19 C20 179.6(5) . . . . ?
C14 C8 C9 C10 166.8(4) . . . . ?
C14 C8 C9 C11 -59.7(4) . . . . ?
C14 C13 C18 C17 -36.5(6) . . . . ?
C14 C13 C18 C19 88.7(5) . . . . ?
C14 C15 C16 C17 55.1(6) . . . . ?
C15 C16 C17 C18 -62.3(5) . . . . ?
C15 C16 C17 C22 175.4(4) . . . . ?
C15 C16 C17 C28 59.0(6) . . . . ?
C16 C17 C18 C13 52.2(5) . . . . ?
C16 C17 C18 C19 -72.1(5) . . . . ?
C16 C17 C22 C21 68.8(6) . . . . ?
C16 C17 C28 O29 -147.3(4) . . . . ?
C16 C17 C28 O28 37.3(6) . . . . ?
C17 C18 C19 C20 -54.5(6) . . . . ?
C17 C28 O29 C31 -175.2(4) . . . . ?
C18 C13 C14 C8 148.4(4) . . . . ?
C18 C13 C14 C15 27.3(6) . . . . ?
C18 C13 C14 C27 -90.4(5) . . . . ?
C18 C17 C22 C21 -52.6(6) . . . . ?
C18 C17 C28 O29 -26.8(5) . . . . ?
C18 C17 C28 O28 157.8(5) . . . . ?
C18 C19 C20 C21 56.3(6) . . . . ?
C18 C19 C20 C29 173.4(5) . . . . ?
C18 C19 C20 C30 -66.2(6) . . . . ?
C19 C20 C21 C22 -57.4(6) . . . . ?
C20 C21 C22 C17 57.6(6) . . . . ?
C22 C17 C18 C13 174.8(4) . . . . ?
C22 C17 C18 C19 50.5(5) . . . . ?
C22 C17 C28 O29 92.7(5) . . . . ?
C22 C17 C28 O28 -82.7(6) . . . . ?
C23 C4 C5 C6 -61.5(5) . . . . ?
C23 C4 C5 C10 167.2(4) . . . . ?
C24 C4 C5 C6 59.2(6) . . . . ?
C24 C4 C5 C10 -72.1(6) . . . . ?
C26 C8 C9 C10 -73.3(5) . . . . ?
C26 C8 C9 C11 60.2(4) . . . . ?
C26 C8 C14 C13 -58.5(5) . . . . ?
C26 C8 C14 C15 65.1(5) . . . . ?
C26 C8 C14 C27 -175.3(4) . . . . ?
C27 C14 C15 C16 81.0(5) . . . . ?
C29 C20 C21 C22 -174.6(4) . . . . ?
C30 C20 C21 C22 65.9(5) . . . . ?
C28 C17 C18 C13 -68.9(5) . . . . ?
C28 C17 C18 C19 166.8(4) . . . . ?
C28 C17 C22 C21 -172.0(5) . . . . ?
C28 O29 C31 C32 119.1(7) . . . . ?
O29 C31 C32 C33 -67.7(9) . . . . ?
O28 C28 O29 C31 -0.1(8) . . . . ?
C31 C32 C33 C34 -60.3(10) . . . . ?

_cod_database_fobs_code 2109016
